data_4301089
loop_
_publ_author_name
'Ai-xiang Tian'
'Jun Ying'
'Jun Peng'
'Jing-quan Sha'
'Hai-jun Pang'
'Peng-peng Zhang'
'Yuan Chen'
'Min Zhu'
'Zhong-min Su'

_publ_contact_author_address
;
Key Laboratory of Polyoxometalate Science 
of Ministry of Education Faculty of Chemistry,
Northeast Normal University, Changchun, Jilin,
130024, P. R. China
;
_publ_contact_author_email jpeng@nenu.edu.cn
_publ_contact_author_fax 86-4315099667
_publ_contact_author_name 'Peng,Jun '
_publ_contact_author_phone 86-4315099667
_publ_section_title
;
Assemblies of Copper Bis(triazole) Coordination Polymers Using the Same
Keggin Polyoxometalate Template
;
_journal_name_full 'Inorganic Chemistry'
_journal_page_first 100
_journal_page_last 110
_journal_paper_doi 10.1021/ic801338b
_journal_volume 48
_journal_year 2009
_chemical_formula_sum 'C32 H52 Cu2 N24 O42 Si W12'
_chemical_formula_weight 3806.15
_chemical_name_systematic
; 
 ? 
;
_space_group_IT_number 14
_symmetry_cell_setting monoclinic
_symmetry_space_group_name_Hall '-P 2yn'
_symmetry_space_group_name_H-M 'P 1 21/n 1'
_atom_sites_solution_hydrogens geom
_atom_sites_solution_primary direct
_atom_sites_solution_secondary difmap
_audit_creation_method SHELXL-97
_cell_angle_alpha 90.00
_cell_angle_beta 92.0980(10)
_cell_angle_gamma 90.00
_cell_formula_units_Z 2
_cell_length_a 11.2015(6)
_cell_length_b 14.9693(8)
_cell_length_c 21.4585(11)
_cell_measurement_temperature 296(2)
_cell_volume 3595.7(3)
_computing_structure_refinement 'SHELXL-97 (Sheldrick, 1997)'
_computing_structure_solution 'SHELXS-97 (Sheldrick, 1990)'
_diffrn_ambient_temperature 296(2)
_diffrn_measured_fraction_theta_full 0.968
_diffrn_measured_fraction_theta_max 0.968
_diffrn_measurement_device_type 'CCD area detector'
_diffrn_measurement_method 'CCD area detector'
_diffrn_radiation_monochromator graphite
_diffrn_radiation_source 'fine-focus sealed tube'
_diffrn_radiation_type MoK\a
_diffrn_radiation_wavelength 0.71073
_diffrn_reflns_av_R_equivalents 0.0394
_diffrn_reflns_av_sigmaI/netI 0.0534
_diffrn_reflns_limit_h_max 14
_diffrn_reflns_limit_h_min -12
_diffrn_reflns_limit_k_max 9
_diffrn_reflns_limit_k_min -19
_diffrn_reflns_limit_l_max 28
_diffrn_reflns_limit_l_min -25
_diffrn_reflns_number 21723
_diffrn_reflns_theta_full 28.28
_diffrn_reflns_theta_max 28.28
_diffrn_reflns_theta_min 1.90
_diffrn_standards_decay_% 0
_diffrn_standards_interval_count 0
_diffrn_standards_interval_time .
_diffrn_standards_number 0
_exptl_absorpt_coefficient_mu 19.807
_exptl_absorpt_correction_T_max 0.205
_exptl_absorpt_correction_T_min 0.072
_exptl_absorpt_correction_type numerical
_exptl_absorpt_process_details 'ABSCOR by T.Higashi    8  March, 1995'
_exptl_crystal_colour blue
_exptl_crystal_density_diffrn 3.512
_exptl_crystal_density_meas ?
_exptl_crystal_density_method 'not measured'
_exptl_crystal_description block
_exptl_crystal_F_000 3408
_exptl_crystal_size_max 0.26
_exptl_crystal_size_mid 0.12
_exptl_crystal_size_min 0.08
_refine_diff_density_max 2.147
_refine_diff_density_min -3.254
_refine_diff_density_rms 0.337
_refine_ls_extinction_coef 0.00037(4)
_refine_ls_extinction_expression Fc^*^=kFc[1+0.001xFc^2^\l^3^/sin(2\q)]^-1/4^
_refine_ls_extinction_method SHELXL
_refine_ls_goodness_of_fit_ref 1.085
_refine_ls_hydrogen_treatment refal
_refine_ls_matrix_type full
_refine_ls_number_parameters 510
_refine_ls_number_reflns 8626
_refine_ls_number_restraints 0
_refine_ls_restrained_S_all 1.085
_refine_ls_R_factor_all 0.0750
_refine_ls_R_factor_gt 0.0606
_refine_ls_shift/su_max 0.001
_refine_ls_shift/su_mean 0.000
_refine_ls_structure_factor_coef Fsqd
_refine_ls_weighting_details 'calc w=1/[\s^2^(Fo^2^)+(0.0682P)^2^+164.2261P] where P=(Fo^2^+2Fc^2^)/3'
_refine_ls_weighting_scheme calc
_refine_ls_wR_factor_gt 0.1594
_refine_ls_wR_factor_ref 0.1664
_reflns_number_gt 7134
_reflns_number_total 8904
_reflns_threshold_expression >2sigma(I)
_cod_data_source_file ic801338b_si_002_4.cif
_cod_data_source_block compound-4
_cod_depositor_comments
;
The following automatic conversions were performed:

'_exptl_crystal_density_meas' value 'none' was changed to '?' - the
value is perceived as not measured.

Automatic conversion script
Id: cif_fix_values 3008 2015-01-20 13:52:24Z robertas 
;
_cod_original_sg_symbol_H-M 'P 21/n'
_cod_database_code 4301089

loop_
_symmetry_equiv_pos_as_xyz
'x, y, z'
'-x+1/2, y+1/2, -z+1/2'
'-x, -y, -z'
'x-1/2, -y-1/2, z-1/2'

loop_
_atom_site_label
_atom_site_type_symbol
_atom_site_fract_x
_atom_site_fract_y
_atom_site_fract_z
_atom_site_U_iso_or_equiv
_atom_site_adp_type
_atom_site_occupancy
_atom_site_symmetry_multiplicity
_atom_site_calc_flag
_atom_site_refinement_flags
_atom_site_disorder_assembly
_atom_site_disorder_group
Si1 Si -1.0000 0.5000 0.5000 0.0172(11) Uani 1 2 d S . .
W1 W -0.77629(6) 0.57499(5) 0.60530(4) 0.0342(2) Uani 1 1 d . . .
W2 W -1.07526(7) 0.64370(5) 0.62416(4) 0.0328(2) Uani 1 1 d . . .
W3 W -1.09490(6) 0.72004(4) 0.46827(3) 0.02437(17) Uani 1 1 d . . .
W4 W -0.79191(6) 0.66209(5) 0.45274(3) 0.02571(17) Uani 1 1 d . . .
W5 W -1.30130(5) 0.56153(5) 0.52048(3) 0.02469(17) Uani 1 1 d . . .
W6 W -1.00979(6) 0.57922(6) 0.34522(4) 0.0338(2) Uani 1 1 d . . .
O1' O -1.0319(16) 0.4755(13) 0.4250(8) 0.012(4) Uani 0.50 1 d P . .
O1 O -1.1368(18) 0.4651(15) 0.4954(9) 0.020(4) Uiso 0.50 1 d P . .
O2' O -0.9094(17) 0.4218(14) 0.4841(9) 0.017(4) Uiso 0.50 1 d P . .
O2 O -0.9767(15) 0.5882(12) 0.4598(8) 0.009(3) Uiso 0.50 1 d P . .
O3 O -1.1583(14) 0.5180(11) 0.3475(14) 0.108(10) Uani 1 1 d . . .
O4 O -0.703(2) 0.5550(11) 0.4453(7) 0.072(6) Uani 1 1 d . . .
O5 O -0.9073(15) 0.6491(12) 0.6298(15) 0.122(12) Uani 1 1 d . . .
O6 O -0.8649(13) 0.6285(14) 0.3741(7) 0.063(5) Uani 1 1 d . . .
O7 O -0.9261(13) 0.7323(16) 0.4668(7) 0.070(6) Uani 1 1 d . . .
O8 O -0.9377(15) 0.4671(13) 0.3323(16) 0.121(11) Uani 1 1 d . . .
O9 O -1.2307(17) 0.6057(14) 0.5947(7) 0.076(7) Uani 1 1 d . . .
O10 O -1.0903(12) 0.6718(14) 0.3859(7) 0.066(6) Uani 1 1 d . . .
O11 O -1.1366(14) 0.8236(10) 0.4525(10) 0.068(6) Uani 1 1 d . . .
O12 O -1.2435(19) 0.6649(14) 0.4802(7) 0.077(7) Uani 1 1 d . . .
O13 O -0.6689(12) 0.6179(10) 0.6549(6) 0.042(3) Uani 1 1 d . . .
O14 O -0.761(2) 0.6581(11) 0.5406(7) 0.078(7) Uani 1 1 d . . .
O15 O -1.0750(15) 0.7238(14) 0.5584(6) 0.066(6) Uani 1 1 d . . .
O16 O -0.6937(15) 0.7399(11) 0.4319(8) 0.061(5) Uani 1 1 d . . .
O17 O -0.690(2) 0.4914(9) 0.5613(6) 0.072(6) Uani 1 1 d . . .
O18 O -1.1115(13) 0.7127(9) 0.6823(6) 0.041(3) Uani 1 1 d . . .
O19 O -1.4418(13) 0.5926(13) 0.5308(8) 0.058(5) Uani 1 1 d . . .
O20 O -1.0185(12) 0.6191(10) 0.2723(6) 0.038(3) Uani 1 1 d . . .
Cu1 Cu -0.59755(18) 0.76222(14) 0.69967(9) 0.0252(4) Uani 1 1 d . . .
C1 C -0.4269(16) 0.6146(12) 0.7083(8) 0.030(4) Uani 1 1 d . . .
H1A H -0.4189 0.6153 0.6653 0.035 Uiso 1 1 calc R . .
C2 C -0.475(2) 0.647(2) 0.8008(10) 0.061(8) Uani 1 1 d . . .
H2A H -0.5090 0.6764 0.8340 0.074 Uiso 1 1 calc R . .
C3 C -0.3176(18) 0.4684(12) 0.7289(11) 0.040(5) Uani 1 1 d . . .
H3A H -0.2557 0.4543 0.7600 0.048 Uiso 1 1 calc R . .
H3B H -0.2794 0.4789 0.6897 0.048 Uiso 1 1 calc R . .
C4 C -0.400(2) 0.3901(13) 0.7215(10) 0.043(5) Uani 1 1 d . . .
H4A H -0.4439 0.3830 0.7593 0.052 Uiso 1 1 calc R . .
H4B H -0.3532 0.3365 0.7159 0.052 Uiso 1 1 calc R . .
C5 C -0.4894(17) 0.4002(15) 0.6660(12) 0.049(6) Uani 1 1 d . . .
H5A H -0.5557 0.4368 0.6787 0.058 Uiso 1 1 calc R . .
H5B H -0.4505 0.4314 0.6327 0.058 Uiso 1 1 calc R . .
C6 C -0.538(2) 0.3127(18) 0.6410(11) 0.053(6) Uani 1 1 d . . .
H6A H -0.5769 0.3229 0.6006 0.063 Uiso 1 1 calc R . .
H6B H -0.4716 0.2720 0.6351 0.063 Uiso 1 1 calc R . .
C7 C -0.7097(13) 0.3059(12) 0.7138(9) 0.031(4) Uani 1 1 d . . .
H7A H -0.7242 0.3667 0.7179 0.037 Uiso 1 1 calc R . .
C8 C -0.725(2) 0.1670(13) 0.7186(11) 0.054(6) Uani 1 1 d . . .
H8A H -0.7539 0.1104 0.7278 0.065 Uiso 1 1 calc R . .
C9 C -0.3677(17) 0.8248(15) 0.6408(9) 0.039(4) Uani 1 1 d . . .
H9A H -0.3218 0.8254 0.6778 0.047 Uiso 1 1 calc R . .
C10 C -0.5108(17) 0.8015(16) 0.5722(7) 0.041(5) Uani 1 1 d . . .
H10A H -0.5815 0.7841 0.5516 0.049 Uiso 1 1 calc R . .
C11 C -0.422(2) 0.8845(15) 0.4823(9) 0.048(6) Uani 1 1 d . . .
H11A H -0.3455 0.8737 0.4644 0.057 Uiso 1 1 calc R . .
H11B H -0.4832 0.8558 0.4558 0.057 Uiso 1 1 calc R . .
C12 C -0.446(2) 0.9838(17) 0.4844(11) 0.055(6) Uani 1 1 d . . .
H12A H -0.3771 1.0119 0.5048 0.067 Uiso 1 1 calc R . .
H12B H -0.4504 1.0054 0.4418 0.067 Uiso 1 1 calc R . .
C13 C -0.6939(16) 0.9421(14) 0.6625(9) 0.036(4) Uani 1 1 d . . .
H13A H -0.6282 0.9690 0.6826 0.043 Uiso 1 1 calc R . .
C14 C -0.8108(16) 0.8443(13) 0.6270(8) 0.030(4) Uani 1 1 d . . .
H14A H -0.8466 0.7902 0.6161 0.036 Uiso 1 1 calc R . .
C15 C -0.9665(19) 0.9447(14) 0.5789(9) 0.040(5) Uani 1 1 d . . .
H15A H -1.0089 0.9899 0.6018 0.048 Uiso 1 1 calc R . .
H15B H -1.0175 0.8924 0.5751 0.048 Uiso 1 1 calc R . .
C16 C -0.942(2) 0.9793(14) 0.5152(10) 0.046(5) Uani 1 1 d . . .
H16A H -0.9140 0.9309 0.4894 0.055 Uiso 1 1 calc R . .
H16B H -0.8796 1.0243 0.5182 0.055 Uiso 1 1 calc R . .
N1 N -0.4854(12) 0.6740(10) 0.7402(6) 0.025(3) Uani 1 1 d . . .
N2 N -0.407(3) 0.5717(16) 0.8059(9) 0.077(8) Uani 1 1 d . . .
N3 N -0.3800(13) 0.5522(11) 0.7478(7) 0.032(3) Uani 1 1 d . . .
N4 N -0.6313(18) 0.1799(12) 0.6836(10) 0.055(6) Uani 1 1 d . . .
N5 N -0.6209(13) 0.2717(10) 0.6813(7) 0.030(3) Uani 1 1 d . . .
N6 N -0.7752(13) 0.2421(10) 0.7396(7) 0.031(3) Uani 1 1 d . . .
N7 N -0.4809(14) 0.7862(10) 0.6335(8) 0.034(3) Uani 1 1 d . . .
N8 N -0.4234(13) 0.8444(12) 0.5473(7) 0.035(4) Uani 1 1 d . . .
N9 N -0.3360(16) 0.8597(13) 0.5887(9) 0.047(4) Uani 1 1 d . . .
N10 N -0.7083(12) 0.8511(10) 0.6575(7) 0.031(3) Uani 1 1 d . . .
N11 N -0.7827(18) 0.9871(11) 0.6360(8) 0.047(5) Uani 1 1 d . . .
N12 N -0.8565(16) 0.9210(11) 0.6137(8) 0.041(4) Uani 1 1 d . . .
OW1 O -0.409(6) 0.063(4) 0.666(3) 0.29(3) Uiso 1 1 d . . .

loop_
_atom_site_aniso_label
_atom_site_aniso_U_11
_atom_site_aniso_U_22
_atom_site_aniso_U_33
_atom_site_aniso_U_23
_atom_site_aniso_U_13
_atom_site_aniso_U_12
Si1 0.018(3) 0.018(3) 0.015(3) -0.006(2) 0.003(2) -0.001(2)
W1 0.0237(3) 0.0202(4) 0.0575(5) -0.0031(3) -0.0155(3) -0.0045(3)
W2 0.0328(4) 0.0162(3) 0.0508(5) -0.0117(3) 0.0202(3) -0.0028(3)
W3 0.0324(3) 0.0139(3) 0.0269(3) -0.0017(2) 0.0025(3) 0.0041(3)
W4 0.0255(3) 0.0223(3) 0.0297(4) -0.0012(3) 0.0049(2) -0.0105(3)
W5 0.0168(3) 0.0266(4) 0.0308(4) -0.0085(3) 0.0028(2) 0.0020(2)
W6 0.0279(4) 0.0403(4) 0.0337(4) 0.0191(3) 0.0088(3) 0.0076(3)
O1' 0.012(8) 0.013(9) 0.010(9) 0.009(7) -0.002(6) -0.007(7)
O3 0.028(8) 0.030(9) 0.27(3) 0.048(14) 0.061(13) 0.017(7)
O4 0.145(18) 0.031(8) 0.036(8) -0.013(7) -0.034(10) 0.022(10)
O5 0.032(8) 0.047(11) 0.29(3) 0.091(16) 0.059(14) 0.014(8)
O6 0.042(8) 0.110(15) 0.036(8) -0.046(9) -0.011(6) 0.031(9)
O7 0.031(7) 0.142(19) 0.038(8) -0.033(10) -0.002(6) 0.021(10)
O8 0.033(9) 0.046(11) 0.29(4) 0.060(17) 0.023(14) 0.004(8)
O9 0.094(13) 0.100(15) 0.035(8) 0.015(9) -0.016(8) -0.079(12)
O10 0.022(6) 0.127(17) 0.047(9) -0.047(10) -0.011(6) 0.021(8)
O11 0.038(8) 0.024(8) 0.141(17) 0.011(9) -0.027(10) 0.004(7)
O12 0.116(15) 0.096(15) 0.020(7) -0.004(8) 0.008(8) -0.073(13)
O13 0.048(8) 0.043(8) 0.034(7) -0.022(6) -0.010(6) -0.018(7)
O14 0.17(2) 0.037(9) 0.023(7) -0.015(6) -0.024(9) 0.054(11)
O15 0.066(10) 0.111(15) 0.019(6) 0.009(8) -0.011(6) -0.064(11)
O16 0.068(10) 0.036(8) 0.081(12) -0.019(8) 0.047(9) -0.024(8)
O17 0.18(2) 0.014(7) 0.025(7) -0.004(6) -0.016(9) 0.029(10)
O18 0.053(8) 0.034(7) 0.036(7) -0.010(6) 0.012(6) -0.011(7)
O19 0.032(7) 0.077(12) 0.065(10) 0.029(9) 0.020(7) 0.017(8)
O20 0.039(7) 0.048(9) 0.026(6) -0.004(6) -0.006(5) 0.010(6)
Cu1 0.0261(10) 0.0215(10) 0.0281(10) 0.0036(8) 0.0020(8) 0.0074(8)
C1 0.038(9) 0.022(8) 0.029(9) 0.010(7) 0.010(7) 0.017(7)
C2 0.063(15) 0.08(2) 0.036(11) 0.012(12) -0.002(10) 0.045(14)
C3 0.043(10) 0.016(8) 0.061(13) -0.001(8) -0.008(9) 0.018(8)
C4 0.060(13) 0.022(9) 0.047(12) -0.003(9) -0.013(10) 0.006(9)
C5 0.029(10) 0.042(12) 0.076(16) 0.009(11) 0.014(10) 0.007(9)
C6 0.044(12) 0.064(16) 0.051(13) 0.009(12) 0.013(10) -0.020(11)
C7 0.012(7) 0.021(8) 0.061(12) -0.001(8) -0.001(7) -0.010(6)
C8 0.089(18) 0.011(8) 0.065(15) -0.005(9) 0.033(13) -0.003(10)
C9 0.035(10) 0.050(13) 0.032(10) -0.002(9) 0.003(7) -0.003(9)
C10 0.037(10) 0.075(16) 0.011(7) 0.004(9) -0.009(6) 0.013(10)
C11 0.075(15) 0.045(12) 0.026(10) 0.006(9) 0.022(9) 0.019(12)
C12 0.065(15) 0.057(15) 0.045(13) 0.013(11) 0.018(11) 0.027(13)
C13 0.028(9) 0.037(11) 0.040(10) 0.008(8) -0.021(7) 0.004(8)
C14 0.032(9) 0.028(9) 0.031(9) 0.007(7) -0.004(7) 0.003(7)
C15 0.056(12) 0.031(10) 0.033(10) -0.005(8) -0.007(8) 0.024(9)
C16 0.062(14) 0.023(10) 0.053(13) 0.000(9) 0.001(10) 0.005(10)
N1 0.025(6) 0.022(7) 0.029(7) 0.000(6) 0.003(5) -0.002(6)
N2 0.13(2) 0.068(15) 0.035(11) 0.017(10) 0.005(12) 0.043(15)
N3 0.027(7) 0.031(8) 0.039(8) 0.012(7) 0.005(6) 0.004(6)
N4 0.072(13) 0.026(9) 0.070(13) -0.011(9) 0.052(11) -0.005(9)
N5 0.032(7) 0.030(8) 0.030(8) 0.003(6) 0.013(6) 0.002(6)
N6 0.030(7) 0.028(8) 0.033(8) 0.009(6) 0.001(6) -0.004(6)
N7 0.039(8) 0.017(7) 0.046(9) -0.005(7) -0.008(7) 0.012(6)
N8 0.034(8) 0.046(10) 0.025(7) 0.008(7) 0.001(6) 0.016(7)
N9 0.041(9) 0.051(12) 0.049(10) 0.008(9) -0.005(8) -0.010(9)
N10 0.019(6) 0.030(8) 0.043(9) 0.006(7) -0.001(6) 0.004(6)
N11 0.075(12) 0.021(8) 0.041(9) -0.004(7) -0.037(9) 0.001(8)
N12 0.051(10) 0.019(8) 0.052(10) -0.005(7) -0.008(8) 0.006(7)

loop_
_atom_type_symbol
_atom_type_description
_atom_type_scat_dispersion_real
_atom_type_scat_dispersion_imag
_atom_type_scat_source
C C 0.0033 0.0016 'International Tables Vol C Tables 4.2.6.8 and 6.1.1.4'
H H 0.0000 0.0000 'International Tables Vol C Tables 4.2.6.8 and 6.1.1.4'
N N 0.0061 0.0033 'International Tables Vol C Tables 4.2.6.8 and 6.1.1.4'
O O 0.0106 0.0060 'International Tables Vol C Tables 4.2.6.8 and 6.1.1.4'
Si Si 0.0817 0.0704 'International Tables Vol C Tables 4.2.6.8 and 6.1.1.4'
W W -0.8490 6.8722 'International Tables Vol C Tables 4.2.6.8 and 6.1.1.4'
Cu Cu 0.3201 1.2651 'International Tables Vol C Tables 4.2.6.8 and 6.1.1.4'

loop_
_geom_angle_atom_site_label_1
_geom_angle_atom_site_label_2
_geom_angle_atom_site_label_3
_geom_angle
_geom_angle_site_symmetry_1
_geom_angle_site_symmetry_3
_geom_angle_publ_flag
O2' Si1 O2' 180.0(14) . 3_366 ?
O2' Si1 O2 111.8(10) . . ?
O2' Si1 O2 68.2(10) 3_366 . ?
O2' Si1 O2 68.2(10) . 3_366 ?
O2' Si1 O2 111.8(10) 3_366 3_366 ?
O2 Si1 O2 180.0(7) . 3_366 ?
O2' Si1 O1 69.0(10) . 3_366 ?
O2' Si1 O1 111.0(11) 3_366 3_366 ?
O2 Si1 O1 66.1(10) . 3_366 ?
O2 Si1 O1 113.9(10) 3_366 3_366 ?
O2' Si1 O1 111.0(11) . . ?
O2' Si1 O1 69.0(10) 3_366 . ?
O2 Si1 O1 113.9(10) . . ?
O2 Si1 O1 66.1(10) 3_366 . ?
O1 Si1 O1 180.0(14) 3_366 . ?
O2' Si1 O1' 75.4(10) . . ?
O2' Si1 O1' 104.6(10) 3_366 . ?
O2 Si1 O1' 72.4(9) . . ?
O2 Si1 O1' 107.6(9) 3_366 . ?
O1 Si1 O1' 107.3(9) 3_366 . ?
O1 Si1 O1' 72.7(9) . . ?
O2' Si1 O1' 104.6(10) . 3_366 ?
O2' Si1 O1' 75.4(10) 3_366 3_366 ?
O2 Si1 O1' 107.6(9) . 3_366 ?
O2 Si1 O1' 72.4(9) 3_366 3_366 ?
O1 Si1 O1' 72.7(9) 3_366 3_366 ?
O1 Si1 O1' 107.3(9) . 3_366 ?
O1' Si1 O1' 180.000(5) . 3_366 ?
O13 W1 O17 101.6(8) . . ?
O13 W1 O14 97.6(8) . . ?
O17 W1 O14 90.5(7) . . ?
O13 W1 O3 102.9(10) . 3_366 ?
O17 W1 O3 89.8(8) . 3_366 ?
O14 W1 O3 159.0(11) . 3_366 ?
O13 W1 O5 98.1(10) . . ?
O17 W1 O5 160.2(11) . . ?
O14 W1 O5 84.8(9) . . ?
O3 W1 O5 87.9(7) 3_366 . ?
O13 W1 O1' 156.0(7) . 3_366 ?
O17 W1 O1' 97.5(8) . 3_366 ?
O14 W1 O1' 96.5(8) . 3_366 ?
O3 W1 O1' 62.7(9) 3_366 3_366 ?
O5 W1 O1' 64.1(9) . 3_366 ?
O13 W1 O1 155.0(7) . 3_366 ?
O17 W1 O1 65.1(7) . 3_366 ?
O14 W1 O1 63.0(7) . 3_366 ?
O3 W1 O1 98.3(11) 3_366 3_366 ?
O5 W1 O1 95.8(11) . 3_366 ?
O1' W1 O1 48.4(7) 3_366 3_366 ?
O18 W2 O15 100.1(8) . . ?
O18 W2 O5 101.2(11) . . ?
O15 W2 O5 89.5(8) . . ?
O18 W2 O8 100.8(11) . 3_366 ?
O15 W2 O8 159.1(12) . 3_366 ?
O5 W2 O8 87.0(7) . 3_366 ?
O18 W2 O9 100.7(8) . . ?
O15 W2 O9 88.2(7) . . ?
O5 W2 O9 158.1(12) . . ?
O8 W2 O9 87.5(9) 3_366 . ?
O18 W2 O1' 156.3(7) . 3_366 ?
O15 W2 O1' 97.5(8) . 3_366 ?
O5 W2 O1' 63.1(9) . 3_366 ?
O8 W2 O1' 62.7(10) 3_366 3_366 ?
O9 W2 O1' 95.6(8) . 3_366 ?
O18 W2 O2' 155.9(7) . 3_366 ?
O15 W2 O2' 63.3(7) . 3_366 ?
O5 W2 O2' 96.3(11) . 3_366 ?
O8 W2 O2' 96.6(11) 3_366 3_366 ?
O9 W2 O2' 63.3(7) . 3_366 ?
O1' W2 O2' 47.8(6) 3_366 3_366 ?
O11 W3 O12 101.2(9) . . ?
O11 W3 O7 100.4(9) . . ?
O12 W3 O7 158.2(10) . . ?
O11 W3 O10 100.5(10) . . ?
O12 W3 O10 90.8(7) . . ?
O7 W3 O10 87.7(6) . . ?
O11 W3 O15 101.5(10) . . ?
O12 W3 O15 87.0(6) . . ?
O7 W3 O15 86.3(7) . . ?
O10 W3 O15 157.9(9) . . ?
O11 W3 O2' 159.5(9) . 3_366 ?
O12 W3 O2' 63.3(8) . 3_366 ?
O7 W3 O2' 95.1(8) . 3_366 ?
O10 W3 O2' 93.5(8) . 3_366 ?
O15 W3 O2' 66.0(8) . 3_366 ?
O11 W3 O2 156.1(8) . . ?
O12 W3 O2 98.2(8) . . ?
O7 W3 O2 61.5(8) . . ?
O10 W3 O2 65.4(7) . . ?
O15 W3 O2 93.2(8) . . ?
O2' W3 O2 44.4(6) 3_366 . ?
O16 W4 O7 101.1(9) . . ?
O16 W4 O4 102.4(9) . . ?
O7 W4 O4 156.4(10) . . ?
O16 W4 O14 101.0(10) . . ?
O7 W4 O14 88.5(7) . . ?
O4 W4 O14 88.9(6) . . ?
O16 W4 O6 102.2(9) . . ?
O7 W4 O6 88.3(6) . . ?
O4 W4 O6 84.9(7) . . ?
O14 W4 O6 156.8(10) . . ?
O16 W4 O2 158.6(8) . . ?
O7 W4 O2 62.6(8) . . ?
O4 W4 O2 94.1(8) . . ?
O14 W4 O2 92.7(9) . . ?
O6 W4 O2 65.5(7) . . ?
O16 W4 O1 157.6(9) . 3_366 ?
O7 W4 O1 95.1(9) . 3_366 ?
O4 W4 O1 62.9(9) . 3_366 ?
O14 W4 O1 63.9(8) . 3_366 ?
O6 W4 O1 93.6(8) . 3_366 ?
O2 W4 O1 43.8(7) . 3_366 ?
O19 W5 O9 99.2(10) . . ?
O19 W5 O4 102.6(9) . 3_366 ?
O9 W5 O4 89.5(8) . 3_366 ?
O19 W5 O12 99.9(9) . . ?
O9 W5 O12 87.7(7) . . ?
O4 W5 O12 157.4(10) 3_366 . ?
O19 W5 O17 102.6(9) . 3_366 ?
O9 W5 O17 158.0(10) . 3_366 ?
O4 W5 O17 88.5(6) 3_366 3_366 ?
O12 W5 O17 85.8(7) . 3_366 ?
O19 W5 O2' 157.1(8) . 3_366 ?
O9 W5 O2' 67.0(8) . 3_366 ?
O4 W5 O2' 95.7(9) 3_366 3_366 ?
O12 W5 O2' 62.6(9) . 3_366 ?
O17 W5 O2' 91.4(9) 3_366 3_366 ?
O19 W5 O1 158.3(9) . . ?
O9 W5 O1 95.7(9) . . ?
O4 W5 O1 61.7(9) 3_366 . ?
O12 W5 O1 96.3(9) . . ?
O17 W5 O1 64.2(8) 3_366 . ?
O2' W5 O1 44.6(7) 3_366 . ?
O20 W6 O6 100.9(7) . . ?
O20 W6 O8 100.9(11) . . ?
O6 W6 O8 91.7(9) . . ?
O20 W6 O10 99.1(7) . . ?
O6 W6 O10 88.9(6) . . ?
O8 W6 O10 159.5(11) . . ?
O20 W6 O3 100.1(10) . . ?
O6 W6 O3 158.8(11) . . ?
O8 W6 O3 87.4(7) . . ?
O10 W6 O3 84.7(8) . . ?
O20 W6 O1' 156.9(7) . . ?
O6 W6 O1' 97.7(7) . . ?
O8 W6 O1' 64.7(10) . . ?
O10 W6 O1' 94.8(8) . . ?
O3 W6 O1' 62.8(9) . . ?
O20 W6 O2 155.5(7) . . ?
O6 W6 O2 63.4(6) . . ?
O8 W6 O2 98.3(11) . . ?
O10 W6 O2 63.7(6) . . ?
O3 W6 O2 95.7(10) . . ?
O1' W6 O2 47.4(6) . . ?
Si1 O1' W6 122.3(10) . . ?
Si1 O1' W1 119.9(9) . 3_366 ?
W6 O1' W1 97.6(6) . 3_366 ?
Si1 O1' W2 119.3(9) . 3_366 ?
W6 O1' W2 95.9(6) . 3_366 ?
W1 O1' W2 96.1(7) 3_366 3_366 ?
Si1 O1 O2 56.5(9) . 3_366 ?
Si1 O1 O2' 54.9(9) . 3_366 ?
O2 O1 O2' 95.5(13) 3_366 3_366 ?
Si1 O1 W4 124.6(11) . 3_366 ?
O2 O1 W4 68.0(9) 3_366 3_366 ?
O2' O1 W4 137.3(12) 3_366 3_366 ?
Si1 O1 W5 121.5(11) . . ?
O2 O1 W5 133.8(12) 3_366 . ?
O2' O1 W5 66.6(9) 3_366 . ?
W4 O1 W5 95.9(7) 3_366 . ?
Si1 O1 W1 119.0(10) . 3_366 ?
O2 O1 W1 129.6(12) 3_366 3_366 ?
O2' O1 W1 123.4(12) 3_366 3_366 ?
W4 O1 W1 95.1(8) 3_366 3_366 ?
W5 O1 W1 93.6(7) . 3_366 ?
Si1 O2' O2 56.1(8) . 3_366 ?
Si1 O2' O1 56.1(9) . 3_366 ?
O2 O2' O1 96.8(13) 3_366 3_366 ?
Si1 O2' W3 124.8(10) . 3_366 ?
O2 O2' W3 68.7(9) 3_366 3_366 ?
O1 O2' W3 137.0(12) 3_366 3_366 ?
Si1 O2' W5 124.9(11) . 3_366 ?
O2 O2' W5 140.2(12) 3_366 3_366 ?
O1 O2' W5 68.8(9) 3_366 3_366 ?
W3 O2' W5 96.2(7) 3_366 3_366 ?
Si1 O2' W2 117.4(10) . 3_366 ?
O2 O2' W2 124.1(11) 3_366 3_366 ?
O1 O2' W2 126.5(12) 3_366 3_366 ?
W3 O2' W2 92.8(7) 3_366 3_366 ?
W5 O2' W2 92.1(7) 3_366 3_366 ?
Si1 O2 O1 57.4(9) . 3_366 ?
Si1 O2 O2' 55.7(8) . 3_366 ?
O1 O2 O2' 96.5(12) 3_366 3_366 ?
Si1 O2 W4 125.6(9) . . ?
O1 O2 W4 68.2(9) 3_366 . ?
O2' O2 W4 136.9(11) 3_366 . ?
Si1 O2 W3 122.5(9) . . ?
O1 O2 W3 136.6(12) 3_366 . ?
O2' O2 W3 66.9(8) 3_366 . ?
W4 O2 W3 96.2(7) . . ?
Si1 O2 W6 117.9(9) . . ?
O1 O2 W6 126.7(11) 3_366 . ?
O2' O2 W6 125.3(10) 3_366 . ?
W4 O2 W6 93.5(6) . . ?
W3 O2 W6 93.3(6) . . ?
W1 O3 W6 136.7(14) 3_366 . ?
W5 O4 W4 138.9(13) 3_366 . ?
W2 O5 W1 136.6(15) . . ?
W6 O6 W4 137.2(10) . . ?
W4 O7 W3 139.1(13) . . ?
W6 O8 W2 136.6(17) . 3_366 ?
W5 O9 W2 137.3(11) . . ?
W6 O10 W3 137.3(9) . . ?
W3 O12 W5 137.5(13) . . ?
W1 O14 W4 137.4(10) . . ?
W2 O15 W3 137.6(11) . . ?
W1 O17 W5 136.8(10) . 3_366 ?
N6 Cu1 N7 175.0(6) 2_356 . ?
N6 Cu1 N1 93.9(6) 2_356 . ?
N7 Cu1 N1 90.6(6) . . ?
N6 Cu1 N10 87.1(6) 2_356 . ?
N7 Cu1 N10 88.3(6) . . ?
N1 Cu1 N10 178.9(6) . . ?
N1 C1 N3 109.3(15) . . ?
N1 C1 H1A 125.4 . . ?
N3 C1 H1A 125.4 . . ?
N1 C2 N2 110(2) . . ?
N1 C2 H2A 124.8 . . ?
N2 C2 H2A 124.8 . . ?
N3 C3 C4 113.1(16) . . ?
N3 C3 H3A 109.0 . . ?
C4 C3 H3A 109.0 . . ?
N3 C3 H3B 109.0 . . ?
C4 C3 H3B 109.0 . . ?
H3A C3 H3B 107.8 . . ?
C3 C4 C5 112.8(18) . . ?
C3 C4 H4A 109.0 . . ?
C5 C4 H4A 109.0 . . ?
C3 C4 H4B 109.0 . . ?
C5 C4 H4B 109.0 . . ?
H4A C4 H4B 107.8 . . ?
C6 C5 C4 114.0(19) . . ?
C6 C5 H5A 108.8 . . ?
C4 C5 H5A 108.8 . . ?
C6 C5 H5B 108.8 . . ?
C4 C5 H5B 108.8 . . ?
H5A C5 H5B 107.7 . . ?
N5 C6 C5 113.0(19) . . ?
N5 C6 H6A 109.0 . . ?
C5 C6 H6A 109.0 . . ?
N5 C6 H6B 109.0 . . ?
C5 C6 H6B 109.0 . . ?
H6A C6 H6B 107.8 . . ?
N5 C7 N6 111.9(16) . . ?
N5 C7 H7A 124.1 . . ?
N6 C7 H7A 124.1 . . ?
N4 C8 N6 114.7(18) . . ?
N4 C8 H8A 122.7 . . ?
N6 C8 H8A 122.7 . . ?
N9 C9 N7 110.4(17) . . ?
N9 C9 H9A 124.8 . . ?
N7 C9 H9A 124.8 . . ?
N8 C10 N7 108.5(17) . . ?
N8 C10 H10A 125.8 . . ?
N7 C10 H10A 125.8 . . ?
C12 C11 N8 110.7(16) . . ?
C12 C11 H11A 109.5 . . ?
N8 C11 H11A 109.5 . . ?
C12 C11 H11B 109.5 . . ?
N8 C11 H11B 109.5 . . ?
H11A C11 H11B 108.1 . . ?
C12 C12 C11 119(3) 3_476 . ?
C12 C12 H12A 107.6 3_476 . ?
C11 C12 H12A 107.6 . . ?
C12 C12 H12B 107.6 3_476 . ?
C11 C12 H12B 107.6 . . ?
H12A C12 H12B 107.0 . . ?
N11 C13 N10 112.9(16) . . ?
N11 C13 H13A 123.5 . . ?
N10 C13 H13A 123.5 . . ?
N12 C14 N10 112.2(18) . . ?
N12 C14 H14A 123.9 . . ?
N10 C14 H14A 123.9 . . ?
N12 C15 C16 111.7(18) . . ?
N12 C15 H15A 109.3 . . ?
C16 C15 H15A 109.3 . . ?
N12 C15 H15B 109.3 . . ?
C16 C15 H15B 109.3 . . ?
H15A C15 H15B 107.9 . . ?
C15 C16 C16 110(2) . 3_376 ?
C15 C16 H16A 109.7 . . ?
C16 C16 H16A 109.7 3_376 . ?
C15 C16 H16B 109.7 . . ?
C16 C16 H16B 109.7 3_376 . ?
H16A C16 H16B 108.2 . . ?
C1 N1 C2 105.8(16) . . ?
C1 N1 Cu1 122.5(12) . . ?
C2 N1 Cu1 129.9(13) . . ?
N3 N2 C2 104.7(18) . . ?
N2 N3 C1 109.9(16) . . ?
N2 N3 C3 124.3(17) . . ?
C1 N3 C3 125.5(16) . . ?
C8 N4 N5 103.6(15) . . ?
C7 N5 N4 107.2(14) . . ?
C7 N5 C6 131.6(18) . . ?
N4 N5 C6 120.4(16) . . ?
C7 N6 C8 102.5(16) . . ?
C7 N6 Cu1 125.5(13) . 2_346 ?
C8 N6 Cu1 131.7(13) . 2_346 ?
C10 N7 C9 103.2(17) . . ?
C10 N7 Cu1 124.9(13) . . ?
C9 N7 Cu1 127.6(13) . . ?
C10 N8 N9 111.1(15) . . ?
C10 N8 C11 127.0(17) . . ?
N9 N8 C11 121.4(18) . . ?
C9 N9 N8 106.9(17) . . ?
C14 N10 C13 102.4(14) . . ?
C14 N10 Cu1 133.7(14) . . ?
C13 N10 Cu1 123.5(11) . . ?
C13 N11 N12 102.6(16) . . ?
C14 N12 N11 109.8(16) . . ?
C14 N12 C15 130.7(18) . . ?
N11 N12 C15 119.4(16) . . ?

loop_
_geom_bond_atom_site_label_1
_geom_bond_atom_site_label_2
_geom_bond_distance
_geom_bond_site_symmetry_2
_geom_bond_publ_flag
Si1 O2' 1.59(2) . ?
Si1 O2' 1.59(2) 3_366 ?
Si1 O2 1.604(18) . ?
Si1 O2 1.604(18) 3_366 ?
Si1 O1 1.62(2) 3_366 ?
Si1 O1 1.62(2) . ?
Si1 O1' 1.676(18) . ?
Si1 O1' 1.676(18) 3_366 ?
W1 O13 1.702(12) . ?
W1 O17 1.861(16) . ?
W1 O14 1.876(17) . ?
W1 O3 1.885(18) 3_366 ?
W1 O5 1.928(18) . ?
W1 O1' 2.346(17) 3_366 ?
W1 O1 2.41(2) 3_366 ?
W2 O18 1.681(13) . ?
W2 O15 1.852(16) . ?
W2 O5 1.882(17) . ?
W2 O8 1.91(2) 3_366 ?
W2 O9 1.917(16) . ?
W2 O1' 2.41(2) 3_366 ?
W2 O2' 2.52(2) 3_366 ?
W3 O11 1.650(15) . ?
W3 O12 1.884(17) . ?
W3 O7 1.901(15) . ?
W3 O10 1.912(14) . ?
W3 O15 1.939(13) . ?
W3 O2' 2.36(2) 3_366 ?
W3 O2 2.388(18) . ?
W4 O16 1.674(14) . ?
W4 O7 1.867(16) . ?
W4 O4 1.895(17) . ?
W4 O14 1.905(14) . ?
W4 O6 1.916(13) . ?
W4 O2 2.356(17) . ?
W4 O1 2.36(2) 3_366 ?
W5 O19 1.663(14) . ?
W5 O9 1.872(15) . ?
W5 O4 1.892(16) 3_366 ?
W5 O12 1.898(17) . ?
W5 O17 1.924(14) 3_366 ?
W5 O2' 2.379(19) 3_366 ?
W5 O1 2.42(2) . ?
W6 O20 1.675(13) . ?
W6 O6 1.867(16) . ?
W6 O8 1.89(2) . ?
W6 O10 1.886(16) . ?
W6 O3 1.902(16) . ?
W6 O1' 2.332(17) . ?
W6 O2 2.477(17) . ?
O1' W1 2.346(17) 3_366 ?
O1' W2 2.41(2) 3_366 ?
O1 O2 1.76(3) 3_366 ?
O1 O2' 1.82(3) 3_366 ?
O1 W4 2.36(2) 3_366 ?
O1 W1 2.41(2) 3_366 ?
O2' O2 1.79(3) 3_366 ?
O2' O1 1.82(3) 3_366 ?
O2' W3 2.36(2) 3_366 ?
O2' W5 2.379(19) 3_366 ?
O2' W2 2.52(2) 3_366 ?
O2 O1 1.76(3) 3_366 ?
O2 O2' 1.79(3) 3_366 ?
O3 W1 1.885(18) 3_366 ?
O4 W5 1.892(16) 3_366 ?
O8 W2 1.91(2) 3_366 ?
O17 W5 1.924(14) 3_366 ?
Cu1 N6 1.989(15) 2_356 ?
Cu1 N7 1.997(17) . ?
Cu1 N1 2.000(14) . ?
Cu1 N10 2.011(14) . ?
C1 N1 1.31(2) . ?
C1 N3 1.35(2) . ?
C1 H1A 0.9300 . ?
C2 N1 1.36(3) . ?
C2 N2 1.36(3) . ?
C2 H2A 0.9300 . ?
C3 N3 1.50(2) . ?
C3 C4 1.50(3) . ?
C3 H3A 0.9700 . ?
C3 H3B 0.9700 . ?
C4 C5 1.53(3) . ?
C4 H4A 0.9700 . ?
C4 H4B 0.9700 . ?
C5 C6 1.51(3) . ?
C5 H5A 0.9700 . ?
C5 H5B 0.9700 . ?
C6 N5 1.43(2) . ?
C6 H6A 0.9700 . ?
C6 H6B 0.9700 . ?
C7 N5 1.34(2) . ?
C7 N6 1.34(2) . ?
C7 H7A 0.9300 . ?
C8 N4 1.33(3) . ?
C8 N6 1.34(2) . ?
C8 H8A 0.9300 . ?
C9 N9 1.29(3) . ?
C9 N7 1.40(2) . ?
C9 H9A 0.9300 . ?
C10 N8 1.30(3) . ?
C10 N7 1.37(2) . ?
C10 H10A 0.9300 . ?
C11 C12 1.51(3) . ?
C11 N8 1.52(2) . ?
C11 H11A 0.9700 . ?
C11 H11B 0.9700 . ?
C12 C12 1.48(4) 3_476 ?
C12 H12A 0.9700 . ?
C12 H12B 0.9700 . ?
C13 N11 1.31(2) . ?
C13 N10 1.38(2) . ?
C13 H13A 0.9300 . ?
C14 N12 1.28(2) . ?
C14 N10 1.31(2) . ?
C14 H14A 0.9300 . ?
C15 N12 1.46(2) . ?
C15 C16 1.50(3) . ?
C15 H15A 0.9700 . ?
C15 H15B 0.9700 . ?
C16 C16 1.56(4) 3_376 ?
C16 H16A 0.9700 . ?
C16 H16B 0.9700 . ?
N2 N3 1.33(3) . ?
N4 N5 1.38(2) . ?
N6 Cu1 1.989(15) 2_346 ?
N8 N9 1.32(2) . ?
N11 N12 1.37(2) . ?
